data_1553533
loop_
_publ_author_name
'Mahmood, Qaiser'
'Yue, Erlin'
'Zhang, Wenjuan'
'Solan, Gregory A.'
'Liang, Tongling'
'Sun, Wen-Hua'

_publ_section_title
;
 Bisimino-functionalized dibenzo[a,c]acridines as highly conjugated pincer
 frameworks for palladium(ii): synthesis, characterization and catalytic
 performance in Heck coupling
;
_journal_issue 12
_journal_name_full 'Organic Chemistry Frontiers'
_journal_page_first 1668
_journal_paper_doi 10.1039/C6QO00469E
_journal_volume 3
_journal_year 2016
_chemical_formula_moiety 'C24 H21 N O'
_chemical_formula_sum 'C24 H21 N O'
_chemical_formula_weight 339.42
_space_group_crystal_system monoclinic
_space_group_IT_number 14
_space_group_name_Hall '-P 2ybc'
_space_group_name_H-M_alt 'P 1 21/c 1'
_atom_sites_solution_hydrogens geom
_atom_sites_solution_primary direct
_atom_sites_solution_secondary difmap
_audit_creation_date 2016-07-27
_audit_creation_method
;
Olex2 1.2
(compiled 2016.02.19 svn.r3266 for OlexSys, GUI svn.r5155)
;
_audit_update_record
;
2016-07-27 deposited with the CCDC.
2016-09-27 downloaded from the CCDC.
;
_cell_angle_alpha 90.00
_cell_angle_beta 95.79(3)
_cell_angle_gamma 90.00
_cell_formula_units_Z 8
_cell_length_a 9.2943(19)
_cell_length_b 18.714(4)
_cell_length_c 20.557(4)
_cell_measurement_reflns_used 10313
_cell_measurement_temperature 173.1500
_cell_measurement_theta_max 27.4837
_cell_measurement_theta_min 1.9916
_cell_volume 3557.3(13)
_computing_cell_refinement 'CrystalClear (Rigaku Inc., 2007)'
_computing_data_collection 'CrystalClear (Rigaku Inc., 2007)'
_computing_data_reduction 'CrystalClear (Rigaku Inc., 2007)'
_computing_molecular_graphics 'Olex2 (Dolomanov et al., 2009)'
_computing_publication_material 'Olex2 (Dolomanov et al., 2009)'
_computing_structure_refinement 'XH (Sheldrick, 2008)'
_computing_structure_solution ????
_diffrn_ambient_temperature 173.1500
_diffrn_detector_area_resol_mean 28.5714
_diffrn_measured_fraction_theta_full 0.986
_diffrn_measured_fraction_theta_max 0.986
_diffrn_measurement_details
;
scan:
	Number of images: 360
	           Slice: -110.0000 - 70.0000
	     Image width: 0.5000
	        Exp time: 10.0000
	   Rotation axis: Omega
	           Omega: 0.0000
	             Chi: 45.0000
	             Phi: 270.0000
	             XTD: 45.0409
	          2theta: -19.9462
scan:
	Number of images: 240
	           Slice: -110.0000 - 10.0000
	     Image width: 0.5000
	        Exp time: 10.0000
	   Rotation axis: Omega
	           Omega: 0.0000
	             Chi: 45.0000
	             Phi: 90.0000
	             XTD: 45.0409
	          2theta: -19.9462
;
_diffrn_measurement_device
;
Saturn724+ (2x2 bin mode)
;
_diffrn_measurement_device_details
;
AFC10: Fixed Chi 2 circle
;
_diffrn_measurement_method dtprofit.ref
_diffrn_orient_matrix_type d*Trek
_diffrn_orient_matrix_UB_11 0.0599
_diffrn_orient_matrix_UB_12 -0.0056
_diffrn_orient_matrix_UB_13 0.0899
_diffrn_orient_matrix_UB_21 -0.0087
_diffrn_orient_matrix_UB_22 -0.0527
_diffrn_orient_matrix_UB_23 0.0025
_diffrn_orient_matrix_UB_31 0.0425
_diffrn_orient_matrix_UB_32 -0.0081
_diffrn_orient_matrix_UB_33 -0.0228
_diffrn_radiation_detector CCD
_diffrn_radiation_monochromator 'Graphite Monochromator'
_diffrn_radiation_type MoK\a
_diffrn_radiation_wavelength 0.71073
_diffrn_reflns_av_R_equivalents 0.0365
_diffrn_reflns_av_unetI/netI 0.0364
_diffrn_reflns_limit_h_max 11
_diffrn_reflns_limit_h_min -11
_diffrn_reflns_limit_k_max 22
_diffrn_reflns_limit_k_min -21
_diffrn_reflns_limit_l_max 24
_diffrn_reflns_limit_l_min -24
_diffrn_reflns_number 19024
_diffrn_reflns_theta_full 25.00
_diffrn_reflns_theta_max 25.00
_diffrn_reflns_theta_min 2.27
_diffrn_source 'Sealed Tube'
_diffrn_source_current 30.0000
_diffrn_source_power 1.5000
_diffrn_source_voltage 50.0000
_exptl_absorpt_coefficient_mu 0.077
_exptl_absorpt_correction_T_max 1.0000
_exptl_absorpt_correction_T_min 0.8788
_exptl_absorpt_correction_type multi-scan
_exptl_absorpt_process_details 'SADABS (Sheldrick, 1996)'
_exptl_crystal_colour yellow
_exptl_crystal_colour_primary yellow
_exptl_crystal_density_diffrn 1.268
_exptl_crystal_density_method 'not measured'
_exptl_crystal_description block
_exptl_crystal_F_000 1440
_exptl_crystal_size_max 0.375
_exptl_crystal_size_mid 0.261
_exptl_crystal_size_min 0.083
_refine_diff_density_max 0.645
_refine_diff_density_min -0.573
_refine_diff_density_rms 0.048
_refine_ls_extinction_method none
_refine_ls_goodness_of_fit_ref 1.038
_refine_ls_hydrogen_treatment constr
_refine_ls_matrix_type full
_refine_ls_number_parameters 473
_refine_ls_number_reflns 6173
_refine_ls_number_restraints 12
_refine_ls_restrained_S_all 1.051
_refine_ls_R_factor_all 0.0781
_refine_ls_R_factor_gt 0.0700
_refine_ls_shift/su_max 0.000
_refine_ls_shift/su_mean 0.000
_refine_ls_structure_factor_coef Fsqd
_refine_ls_weighting_details 'calc w=1/[\s^2^(Fo^2^)+(0.0369P)^2^+5.1762P] where P=(Fo^2^+2Fc^2^)/3'
_refine_ls_weighting_scheme calc
_refine_ls_wR_factor_gt 0.1381
_refine_ls_wR_factor_ref 0.1456
_reflns_number_gt 5618
_reflns_number_total 6173
_reflns_threshold_expression >2sigma(I)
_cod_data_source_file c6qo00469e2.cif
_cod_data_source_block 1
_cod_original_cell_volume 3557.2(12)
_cod_database_code 1553533
_diffrn_number_total 8250
_olex2_refinement_description
;
1. Fixed Uiso
 At 1.2 times of:
  All C(H) groups, All C(H,H) groups, All N(H) groups
 At 1.5 times of:
  All C(H,H,H) groups
2. Uiso/Uaniso restraints and constraints
Uanis(C23) \\sim Ueq: with sigma of 0.01 and sigma for terminal atoms of 0.02
Uanis(C24) \\sim Ueq: with sigma of 0.01 and sigma for terminal atoms of 0.02
3.a Riding coordinates:
 N2(H2A)
3.b Ternary CH refined with riding coordinates:
 C15(H15), C39(H39)
3.c Secondary CH2 refined with riding coordinates:
 C47(H47A,H47B), C23(H23A,H23B)
3.d Aromatic/amide H refined with riding coordinates:
 N1(H1), C42(H42), C35(H35), C11(H11), C4(H4), C28(H28), C18(H18), C3(H3),
 C9(H9), C34(H34), C8(H8), C43(H43), C27(H27), C10(H10), C25(H25), C32(H32),
 C1(H1A), C33(H33), C2(H2), C44(H44), C26(H26), C19(H19), C20(H20)
3.e Idealised Me refined as rotating group:
 C40(H40A,H40B,H40C), C16(H16A,H16B,H16C), C48(H48A,H48B,H48C), C24(H24A,H24B,
 H24C)
;
_olex2_submission_special_instructions 'No special instructions were received'

loop_
_space_group_symop_id
_space_group_symop_operation_xyz
1 'x, y, z'
2 '-x, y+1/2, -z+1/2'
3 '-x, -y, -z'
4 'x, -y-1/2, z-1/2'

loop_
_atom_site_label
_atom_site_type_symbol
_atom_site_fract_x
_atom_site_fract_y
_atom_site_fract_z
_atom_site_U_iso_or_equiv
_atom_site_adp_type
_atom_site_occupancy
_atom_site_calc_flag
_atom_site_refinement_flags_posn
_atom_site_refinement_flags_adp
O1 O 0.2239(2) 0.31157(10) 0.25008(9) 0.0356(5) Uani 1 d . .
O2 O 0.4247(2) 0.16742(10) 0.27949(9) 0.0348(4) Uani 1 d . .
N1 N 0.2032(2) 0.20119(11) 0.16288(10) 0.0296(5) Uani 1 d . .
H1 H 0.2058 0.1812 0.2017 0.036 Uiso 1 calc R .
N2 N 0.2652(2) 0.21862(11) 0.37329(10) 0.0272(5) Uani 1 d . .
H2A H 0.2182 0.2201 0.3339 0.033 Uiso 1 d R .
C14 C 0.2958(3) 0.31790(14) 0.20367(12) 0.0271(6) Uani 1 d . .
C36 C 0.4394(3) 0.31939(14) 0.38697(12) 0.0282(6) Uani 1 d . .
C30 C 0.6588(3) 0.31613(16) 0.32608(12) 0.0341(6) Uani 1 d . .
C31 C 0.5606(3) 0.35417(15) 0.36655(12) 0.0323(6) Uani 1 d . .
C42 C 0.3916(3) 0.07974(14) 0.48518(12) 0.0324(6) Uani 1 d . .
H42 H 0.4777 0.0702 0.5127 0.039 Uiso 1 calc R .
C38 C 0.4819(3) 0.21492(14) 0.31341(12) 0.0279(6) Uani 1 d . .
C5 C 0.3952(3) 0.37883(14) 0.19842(12) 0.0282(6) Uani 1 d . .
C15 C 0.1839(3) 0.29723(14) 0.08680(12) 0.0290(6) Uani 1 d . .
H15 H 0.2453 0.3188 0.0547 0.035 Uiso 1 calc R .
C37 C 0.4173(3) 0.23974(13) 0.37531(11) 0.0251(5) Uani 1 d . .
C39 C 0.4904(3) 0.19700(14) 0.43732(12) 0.0273(5) Uani 1 d . .
H39 H 0.4903 0.2291 0.4762 0.033 Uiso 1 calc R .
C7 C 0.5361(3) 0.30396(14) 0.12747(11) 0.0272(6) Uani 1 d . .
C41 C 0.3818(3) 0.13847(13) 0.44465(12) 0.0273(6) Uani 1 d . .
C46 C 0.2550(3) 0.15292(13) 0.40505(11) 0.0257(5) Uani 1 d . .
C17 C 0.1118(3) 0.23007(15) 0.05880(13) 0.0312(6) Uani 1 d . .
C35 C 0.3451(3) 0.35649(15) 0.42272(13) 0.0356(6) Uani 1 d . .
H35 H 0.2631 0.3327 0.4365 0.043 Uiso 1 calc R .
C11 C 0.4640(3) 0.18272(15) 0.10039(13) 0.0337(6) Uani 1 d . .
H11 H 0.3941 0.1456 0.0991 0.040 Uiso 1 calc R .
C6 C 0.5081(3) 0.37338(14) 0.15806(12) 0.0279(6) Uani 1 d . .
C45 C 0.1356(3) 0.10746(14) 0.40213(13) 0.0308(6) Uani 1 d . .
C12 C 0.4325(3) 0.24911(14) 0.12526(12) 0.0260(5) Uani 1 d . .
C22 C 0.1226(3) 0.17703(14) 0.10641(13) 0.0316(6) Uani 1 d . .
C13 C 0.2829(3) 0.26527(13) 0.14716(12) 0.0257(5) Uani 1 d . .
C4 C 0.3762(3) 0.44076(15) 0.23390(14) 0.0379(7) Uani 1 d . .
H4 H 0.3017 0.4430 0.2623 0.045 Uiso 1 calc R .
C28 C 0.7053(3) 0.21502(18) 0.25692(13) 0.0416(7) Uani 1 d . .
H28 H 0.6748 0.1711 0.2368 0.050 Uiso 1 calc R .
C18 C 0.0361(3) 0.21779(18) -0.00142(14) 0.0420(7) Uani 1 d . .
H18 H 0.0280 0.2538 -0.0342 0.050 Uiso 1 calc R .
C3 C 0.4651(3) 0.49892(16) 0.22802(16) 0.0461(8) Uani 1 d . .
H3 H 0.4517 0.5414 0.2521 0.055 Uiso 1 calc R .
C40 C 0.6449(3) 0.17111(16) 0.43408(14) 0.0363(6) Uani 1 d . .
H40A H 0.6485 0.1400 0.3960 0.054 Uiso 1 calc GR .
H40B H 0.6768 0.1444 0.4739 0.054 Uiso 1 calc GR .
H40C H 0.7086 0.2123 0.4303 0.054 Uiso 1 calc GR .
C9 C 0.6993(3) 0.22367(17) 0.07925(13) 0.0393(7) Uani 1 d . .
H9 H 0.7903 0.2151 0.0635 0.047 Uiso 1 calc R .
C34 C 0.3685(4) 0.42741(16) 0.43864(15) 0.0452(7) Uani 1 d . .
H34 H 0.3023 0.4523 0.4628 0.054 Uiso 1 calc R .
C29 C 0.6184(3) 0.24971(15) 0.29853(12) 0.0329(6) Uani 1 d . .
C47 C 0.0038(3) 0.12293(15) 0.35533(15) 0.0383(7) Uani 1 d . .
H47A H 0.0365 0.1392 0.3134 0.046 Uiso 1 calc R .
H47B H -0.0496 0.1630 0.3732 0.046 Uiso 1 calc R .
C8 C 0.6688(3) 0.28945(16) 0.10397(12) 0.0332(6) Uani 1 d . .
H8 H 0.7398 0.3260 0.1051 0.040 Uiso 1 calc R .
C43 C 0.2725(3) 0.03454(15) 0.48496(14) 0.0381(7) Uani 1 d . .
H43 H 0.2764 -0.0058 0.5131 0.046 Uiso 1 calc R .
C27 C 0.8372(3) 0.2452(2) 0.24512(15) 0.0526(9) Uani 1 d . .
H27 H 0.8984 0.2213 0.2179 0.063 Uiso 1 calc R .
C16 C 0.0708(3) 0.35124(15) 0.10474(14) 0.0353(6) Uani 1 d . .
H16A H 0.0048 0.3624 0.0659 0.053 Uiso 1 calc GR .
H16B H 0.1193 0.3950 0.1213 0.053 Uiso 1 calc GR .
H16C H 0.0159 0.3308 0.1385 0.053 Uiso 1 calc GR .
C10 C 0.5972(3) 0.17017(16) 0.07741(14) 0.0397(7) Uani 1 d . .
H10 H 0.6180 0.1245 0.0604 0.048 Uiso 1 calc R .
C25 C 0.7907(3) 0.3452(2) 0.31217(15) 0.0487(8) Uani 1 d . .
H25 H 0.8202 0.3903 0.3301 0.058 Uiso 1 calc R .
C21 C 0.0569(3) 0.11045(16) 0.09676(18) 0.0473(8) Uani 1 d . .
C32 C 0.5820(4) 0.42595(16) 0.38389(15) 0.0460(8) Uani 1 d . .
H32 H 0.6638 0.4504 0.3707 0.055 Uiso 1 calc R .
C1 C 0.5965(3) 0.43319(15) 0.15323(14) 0.0375(7) Uani 1 d . .
H1A H 0.6735 0.4311 0.1262 0.045 Uiso 1 calc R .
C33 C 0.4876(4) 0.46195(17) 0.41953(16) 0.0507(8) Uani 1 d . .
H33 H 0.5047 0.5106 0.4309 0.061 Uiso 1 calc R .
C2 C 0.5740(4) 0.49509(16) 0.18690(16) 0.0470(8) Uani 1 d . .
H2 H 0.6336 0.5355 0.1819 0.056 Uiso 1 calc R .
C44 C 0.1481(3) 0.04843(14) 0.44374(14) 0.0364(6) Uani 1 d . .
H44 H 0.0686 0.0166 0.4438 0.044 Uiso 1 calc R .
C26 C 0.8784(3) 0.3098(2) 0.27305(16) 0.0561(9) Uani 1 d . .
H26 H 0.9687 0.3301 0.2652 0.067 Uiso 1 calc R .
C48 C -0.0998(4) 0.06130(18) 0.34133(19) 0.0565(9) Uani 1 d . .
H48A H -0.1783 0.0759 0.3086 0.085 Uiso 1 calc GR .
H48B H -0.1401 0.0473 0.3817 0.085 Uiso 1 calc GR .
H48C H -0.0481 0.0207 0.3246 0.085 Uiso 1 calc GR .
C19 C -0.0281(3) 0.1511(2) -0.01273(18) 0.0567(10) Uani 1 d . .
H19 H -0.0790 0.1411 -0.0541 0.068 Uiso 1 calc R .
C20 C -0.0186(3) 0.09945(19) 0.0355(2) 0.0583(10) Uani 1 d . .
H20 H -0.0652 0.0548 0.0265 0.070 Uiso 1 calc R .
C24 C -0.0506(5) 0.0115(4) 0.1611(3) 0.145(3) Uani 1 d . U
H24A H -0.0719 -0.0190 0.1226 0.217 Uiso 1 calc GR .
H24B H -0.1356 0.0406 0.1676 0.217 Uiso 1 calc GR .
H24C H -0.0259 -0.0185 0.1998 0.217 Uiso 1 calc GR .
C23 C 0.0650(4) 0.05585(19) 0.1518(3) 0.0807(14) Uani 1 d . U
H23A H 0.1487 0.0246 0.1462 0.097 Uiso 1 calc R .
H23B H 0.0888 0.0824 0.1931 0.097 Uiso 1 calc R .

loop_
_atom_site_aniso_label
_atom_site_aniso_U_11
_atom_site_aniso_U_22
_atom_site_aniso_U_33
_atom_site_aniso_U_23
_atom_site_aniso_U_13
_atom_site_aniso_U_12
O1 0.0332(10) 0.0441(12) 0.0314(10) 0.0020(9) 0.0123(8) 0.0033(9)
O2 0.0413(11) 0.0314(10) 0.0312(10) -0.0013(8) 0.0014(8) 0.0056(9)
N1 0.0265(11) 0.0311(12) 0.0319(11) 0.0075(9) 0.0064(9) -0.0049(9)
N2 0.0242(11) 0.0281(11) 0.0290(11) 0.0059(9) 0.0011(9) -0.0005(9)
C14 0.0218(12) 0.0322(14) 0.0271(13) 0.0069(11) 0.0023(10) 0.0087(10)
C36 0.0282(13) 0.0309(14) 0.0249(12) 0.0016(11) -0.0003(10) -0.0003(11)
C30 0.0279(14) 0.0471(17) 0.0270(13) 0.0095(12) 0.0012(11) -0.0039(12)
C31 0.0321(14) 0.0361(15) 0.0278(13) 0.0048(11) -0.0011(11) -0.0061(12)
C42 0.0373(15) 0.0346(15) 0.0266(13) 0.0032(11) 0.0096(11) 0.0095(12)
C38 0.0295(13) 0.0289(14) 0.0250(12) 0.0043(11) 0.0002(11) 0.0077(11)
C5 0.0264(13) 0.0292(14) 0.0282(13) 0.0035(11) -0.0006(10) 0.0024(11)
C15 0.0204(12) 0.0385(15) 0.0286(13) 0.0061(11) 0.0056(10) -0.0011(11)
C37 0.0209(12) 0.0298(13) 0.0247(12) 0.0038(10) 0.0023(10) 0.0015(10)
C39 0.0271(13) 0.0318(14) 0.0228(12) 0.0028(11) 0.0021(10) 0.0023(11)
C7 0.0227(12) 0.0365(14) 0.0225(12) 0.0050(11) 0.0022(10) -0.0018(11)
C41 0.0294(13) 0.0287(13) 0.0248(12) -0.0009(11) 0.0068(10) 0.0037(11)
C46 0.0288(13) 0.0248(13) 0.0246(12) -0.0010(10) 0.0084(10) 0.0034(10)
C17 0.0178(12) 0.0429(16) 0.0339(14) -0.0055(12) 0.0075(10) -0.0005(11)
C35 0.0349(15) 0.0352(15) 0.0368(15) -0.0002(12) 0.0044(12) 0.0004(12)
C11 0.0254(13) 0.0350(15) 0.0409(15) -0.0047(12) 0.0048(11) 0.0005(11)
C6 0.0249(13) 0.0311(14) 0.0267(12) 0.0063(11) -0.0024(10) -0.0025(11)
C45 0.0290(14) 0.0284(14) 0.0361(14) 0.0004(11) 0.0090(11) 0.0002(11)
C12 0.0199(12) 0.0333(14) 0.0251(12) 0.0010(11) 0.0041(10) -0.0011(10)
C22 0.0192(12) 0.0336(15) 0.0429(15) -0.0065(12) 0.0073(11) 0.0007(11)
C13 0.0208(12) 0.0298(14) 0.0272(12) 0.0030(11) 0.0062(10) -0.0017(10)
C4 0.0381(16) 0.0337(15) 0.0409(16) -0.0010(13) -0.0004(13) 0.0060(13)
C28 0.0400(16) 0.0558(19) 0.0298(14) 0.0115(13) 0.0069(12) 0.0159(14)
C18 0.0259(14) 0.066(2) 0.0349(15) -0.0100(15) 0.0080(12) 0.0010(14)
C3 0.0507(19) 0.0305(16) 0.0545(19) -0.0044(14) -0.0070(15) 0.0011(14)
C40 0.0284(14) 0.0454(17) 0.0346(14) 0.0081(13) 0.0008(11) 0.0050(12)
C9 0.0227(13) 0.063(2) 0.0334(14) -0.0011(14) 0.0078(11) 0.0069(13)
C34 0.0540(19) 0.0366(17) 0.0446(17) -0.0071(14) 0.0031(15) 0.0057(14)
C29 0.0265(13) 0.0460(17) 0.0265(13) 0.0118(12) 0.0044(11) 0.0074(12)
C47 0.0299(14) 0.0347(16) 0.0498(17) -0.0007(13) 0.0016(13) -0.0048(12)
C8 0.0221(13) 0.0486(17) 0.0293(13) 0.0061(12) 0.0040(11) -0.0031(12)
C43 0.0463(17) 0.0302(15) 0.0404(15) 0.0113(12) 0.0170(13) 0.0059(13)
C27 0.0385(17) 0.087(3) 0.0355(16) 0.0262(17) 0.0173(14) 0.0242(18)
C16 0.0255(14) 0.0385(16) 0.0410(15) 0.0057(13) -0.0004(12) 0.0025(12)
C10 0.0316(15) 0.0462(17) 0.0418(16) -0.0092(14) 0.0069(12) 0.0084(13)
C25 0.0358(16) 0.071(2) 0.0397(16) 0.0119(16) 0.0045(13) -0.0150(16)
C21 0.0231(14) 0.0336(16) 0.084(2) -0.0101(16) -0.0008(15) 0.0008(12)
C32 0.0516(19) 0.0422(18) 0.0428(17) 0.0060(14) -0.0021(14) -0.0194(15)
C1 0.0351(15) 0.0390(16) 0.0375(15) 0.0074(13) -0.0008(12) -0.0104(13)
C33 0.072(2) 0.0318(16) 0.0470(18) -0.0089(14) -0.0028(17) -0.0045(16)
C2 0.0504(19) 0.0331(16) 0.0547(19) 0.0088(15) -0.0086(15) -0.0107(14)
C44 0.0359(15) 0.0292(15) 0.0463(16) 0.0026(13) 0.0160(13) -0.0019(12)
C26 0.0323(17) 0.093(3) 0.0439(18) 0.0185(19) 0.0079(14) -0.0073(18)
C48 0.0454(19) 0.0453(19) 0.077(2) 0.0015(18) -0.0038(17) -0.0099(15)
C19 0.0310(17) 0.081(3) 0.059(2) -0.039(2) 0.0060(15) -0.0012(17)
C20 0.0314(17) 0.044(2) 0.099(3) -0.031(2) 0.0037(18) 0.0005(14)
C24 0.061(3) 0.256(8) 0.117(4) 0.091(5) 0.009(3) -0.032(4)
C23 0.049(2) 0.0355(19) 0.152(4) 0.027(2) -0.017(2) -0.0086(16)

loop_
_atom_type_symbol
_atom_type_description
_atom_type_scat_dispersion_real
_atom_type_scat_dispersion_imag
_atom_type_scat_source
C C 0.0033 0.0016 'International Tables Vol C Tables 4.2.6.8 and 6.1.1.4'
H H 0.0000 0.0000 'International Tables Vol C Tables 4.2.6.8 and 6.1.1.4'
N N 0.0061 0.0033 'International Tables Vol C Tables 4.2.6.8 and 6.1.1.4'
O O 0.0106 0.0060 'International Tables Vol C Tables 4.2.6.8 and 6.1.1.4'

loop_
_geom_angle_atom_site_label_1
_geom_angle_atom_site_label_2
_geom_angle_atom_site_label_3
_geom_angle
C22 N1 H1 125.5
C22 N1 C13 108.9(2)
C13 N1 H1 125.5
C37 N2 H2A 113.9
C46 N2 H2A 113.9
C46 N2 C37 109.54(19)
O1 C14 C5 121.7(2)
O1 C14 C13 121.7(2)
C5 C14 C13 116.5(2)
C31 C36 C37 120.5(2)
C35 C36 C31 119.8(3)
C35 C36 C37 119.5(2)
C29 C30 C31 120.0(2)
C25 C30 C31 122.1(3)
C25 C30 C29 117.9(3)
C36 C31 C30 120.4(2)
C32 C31 C36 117.9(3)
C32 C31 C30 121.7(3)
C41 C42 H42 120.7
C41 C42 C43 118.6(3)
C43 C42 H42 120.7
O2 C38 C37 120.8(2)
O2 C38 C29 122.3(2)
C29 C38 C37 116.9(2)
C6 C5 C14 119.8(2)
C4 C5 C14 119.4(2)
C4 C5 C6 120.8(2)
C17 C15 H15 110.2
C17 C15 C13 100.6(2)
C17 C15 C16 110.6(2)
C13 C15 H15 110.2
C16 C15 H15 110.2
C16 C15 C13 114.8(2)
N2 C37 C36 112.6(2)
N2 C37 C38 110.6(2)
N2 C37 C39 102.67(18)
C36 C37 C38 111.7(2)
C36 C37 C39 109.0(2)
C38 C37 C39 109.88(19)
C37 C39 H39 107.6
C41 C39 C37 102.03(19)
C41 C39 H39 107.6
C41 C39 C40 114.6(2)
C40 C39 C37 116.8(2)
C40 C39 H39 107.6
C12 C7 C6 120.4(2)
C8 C7 C6 121.2(2)
C8 C7 C12 118.3(2)
C42 C41 C39 129.6(2)
C42 C41 C46 120.6(2)
C46 C41 C39 109.7(2)
C41 C46 N2 110.5(2)
C41 C46 C45 122.1(2)
C45 C46 N2 127.3(2)
C22 C17 C15 109.1(2)
C18 C17 C15 130.3(3)
C18 C17 C22 120.4(3)
C36 C35 H35 119.5
C34 C35 C36 121.0(3)
C34 C35 H35 119.5
C12 C11 H11 119.8
C12 C11 C10 120.4(3)
C10 C11 H11 119.8
C5 C6 C7 119.3(2)
C1 C6 C5 117.6(2)
C1 C6 C7 122.9(2)
C46 C45 C47 120.1(2)
C46 C45 C44 116.1(2)
C44 C45 C47 123.8(2)
C7 C12 C13 119.0(2)
C11 C12 C7 119.8(2)
C11 C12 C13 121.1(2)
N1 C22 C21 126.9(3)
C17 C22 N1 110.5(2)
C17 C22 C21 122.6(3)
N1 C13 C14 111.45(19)
N1 C13 C15 102.45(19)
N1 C13 C12 113.4(2)
C14 C13 C15 110.4(2)
C14 C13 C12 110.4(2)
C12 C13 C15 108.42(19)
C5 C4 H4 119.9
C3 C4 C5 120.2(3)
C3 C4 H4 119.9
C29 C28 H28 120.3
C27 C28 H28 120.3
C27 C28 C29 119.5(3)
C17 C18 H18 121.0
C17 C18 C19 118.0(3)
C19 C18 H18 121.0
C4 C3 H3 120.2
C4 C3 C2 119.6(3)
C2 C3 H3 120.2
C39 C40 H40A 109.5
C39 C40 H40B 109.5
C39 C40 H40C 109.5
H40A C40 H40B 109.5
H40A C40 H40C 109.5
H40B C40 H40C 109.5
C8 C9 H9 120.2
C8 C9 C10 119.7(2)
C10 C9 H9 120.2
C35 C34 H34 120.1
C33 C34 C35 119.8(3)
C33 C34 H34 120.1
C30 C29 C38 120.3(2)
C28 C29 C30 120.9(3)
C28 C29 C38 118.8(3)
C45 C47 H47A 108.3
C45 C47 H47B 108.3
C45 C47 C48 115.8(3)
H47A C47 H47B 107.4
C48 C47 H47A 108.3
C48 C47 H47B 108.3
C7 C8 H8 119.2
C9 C8 C7 121.7(3)
C9 C8 H8 119.2
C42 C43 H43 120.0
C44 C43 C42 120.1(2)
C44 C43 H43 120.0
C28 C27 H27 120.1
C26 C27 C28 119.8(3)
C26 C27 H27 120.1
C15 C16 H16A 109.5
C15 C16 H16B 109.5
C15 C16 H16C 109.5
H16A C16 H16B 109.5
H16A C16 H16C 109.5
H16B C16 H16C 109.5
C11 C10 H10 119.9
C9 C10 C11 120.2(3)
C9 C10 H10 119.9
C30 C25 H25 119.4
C26 C25 C30 121.1(3)
C26 C25 H25 119.4
C22 C21 C20 115.7(3)
C22 C21 C23 120.5(3)
C20 C21 C23 123.8(3)
C31 C32 H32 119.2
C33 C32 C31 121.6(3)
C33 C32 H32 119.2
C6 C1 H1A 119.4
C2 C1 C6 121.2(3)
C2 C1 H1A 119.4
C34 C33 H33 120.1
C32 C33 C34 119.9(3)
C32 C33 H33 120.1
C3 C2 H2 119.7
C1 C2 C3 120.6(3)
C1 C2 H2 119.7
C45 C44 H44 118.8
C43 C44 C45 122.4(3)
C43 C44 H44 118.8
C27 C26 H26 119.6
C25 C26 C27 120.8(3)
C25 C26 H26 119.6
C47 C48 H48A 109.5
C47 C48 H48B 109.5
C47 C48 H48C 109.5
H48A C48 H48B 109.5
H48A C48 H48C 109.5
H48B C48 H48C 109.5
C18 C19 H19 119.6
C20 C19 C18 120.9(3)
C20 C19 H19 119.6
C21 C20 H20 118.8
C19 C20 C21 122.3(3)
C19 C20 H20 118.8
H24A C24 H24B 109.5
H24A C24 H24C 109.5
H24B C24 H24C 109.5
C23 C24 H24A 109.5
C23 C24 H24B 109.5
C23 C24 H24C 109.5
C21 C23 H23A 106.9
C21 C23 H23B 106.9
C24 C23 C21 121.6(4)
C24 C23 H23A 106.9
C24 C23 H23B 106.9
H23A C23 H23B 106.7

loop_
_geom_bond_atom_site_label_1
_geom_bond_atom_site_label_2
_geom_bond_distance
O1 C14 1.225(3)
O2 C38 1.218(3)
N1 H1 0.8800
N1 C22 1.392(3)
N1 C13 1.462(3)
N2 H2A 0.8801
N2 C37 1.464(3)
N2 C46 1.400(3)
C14 C5 1.479(4)
C14 C13 1.519(4)
C36 C31 1.402(4)
C36 C37 1.521(4)
C36 C35 1.386(4)
C30 C31 1.478(4)
C30 C29 1.401(4)
C30 C25 1.397(4)
C31 C32 1.399(4)
C42 H42 0.9500
C42 C41 1.377(4)
C42 C43 1.393(4)
C38 C37 1.533(3)
C38 C29 1.486(4)
C5 C6 1.405(4)
C5 C4 1.390(4)
C15 H15 1.0000
C15 C17 1.511(4)
C15 C13 1.585(3)
C15 C16 1.530(4)
C37 C39 1.597(3)
C39 H39 1.0000
C39 C41 1.507(4)
C39 C40 1.523(3)
C7 C6 1.478(4)
C7 C12 1.405(3)
C7 C8 1.396(3)
C41 C46 1.390(4)
C46 C45 1.395(4)
C17 C22 1.390(4)
C17 C18 1.380(4)
C35 H35 0.9500
C35 C34 1.379(4)
C11 H11 0.9500
C11 C12 1.386(4)
C11 C10 1.389(4)
C6 C1 1.398(4)
C45 C47 1.507(4)
C45 C44 1.395(4)
C12 C13 1.534(3)
C22 C21 1.393(4)
C4 H4 0.9500
C4 C3 1.379(4)
C28 H28 0.9500
C28 C29 1.394(4)
C28 C27 1.393(4)
C18 H18 0.9500
C18 C19 1.392(5)
C3 H3 0.9500
C3 C2 1.384(5)
C40 H40A 0.9800
C40 H40B 0.9800
C40 H40C 0.9800
C9 H9 0.9500
C9 C8 1.372(4)
C9 C10 1.377(4)
C34 H34 0.9500
C34 C33 1.373(5)
C47 H47A 0.9900
C47 H47B 0.9900
C47 C48 1.511(4)
C8 H8 0.9500
C43 H43 0.9500
C43 C44 1.387(4)
C27 H27 0.9500
C27 C26 1.375(5)
C16 H16A 0.9800
C16 H16B 0.9800
C16 H16C 0.9800
C10 H10 0.9500
C25 H25 0.9500
C25 C26 1.373(5)
C21 C20 1.394(5)
C21 C23 1.521(5)
C32 H32 0.9500
C32 C33 1.375(5)
C1 H1A 0.9500
C1 C2 1.376(4)
C33 H33 0.9500
C2 H2 0.9500
C44 H44 0.9500
C26 H26 0.9500
C48 H48A 0.9800
C48 H48B 0.9800
C48 H48C 0.9800
C19 H19 0.9500
C19 C20 1.381(5)
C20 H20 0.9500
C24 H24A 0.9800
C24 H24B 0.9800
C24 H24C 0.9800
C24 C23 1.386(6)
C23 H23A 0.9900
C23 H23B 0.9900

loop_
_geom_torsion_atom_site_label_1
_geom_torsion_atom_site_label_2
_geom_torsion_atom_site_label_3
_geom_torsion_atom_site_label_4
_geom_torsion
O1 C14 C5 C6 159.3(2)
O1 C14 C5 C4 -20.4(4)
O1 C14 C13 N1 -12.8(3)
O1 C14 C13 C15 100.4(3)
O1 C14 C13 C12 -139.7(2)
O2 C38 C37 N2 -19.6(3)
O2 C38 C37 C36 -145.9(2)
O2 C38 C37 C39 93.1(3)
O2 C38 C29 C30 161.6(2)
O2 C38 C29 C28 -18.5(4)
N1 C22 C21 C20 179.7(3)
N1 C22 C21 C23 1.9(4)
N2 C37 C39 C41 20.6(2)
N2 C37 C39 C40 146.4(2)
N2 C46 C45 C47 7.1(4)
N2 C46 C45 C44 -173.6(2)
C14 C5 C6 C7 -7.0(3)
C14 C5 C6 C1 178.1(2)
C14 C5 C4 C3 -178.0(2)
C36 C31 C32 C33 -0.3(4)
C36 C37 C39 C41 140.2(2)
C36 C37 C39 C40 -94.0(3)
C36 C35 C34 C33 -0.7(5)
C30 C31 C32 C33 177.6(3)
C30 C25 C26 C27 1.6(5)
C31 C36 C37 N2 -155.7(2)
C31 C36 C37 C38 -30.4(3)
C31 C36 C37 C39 91.1(3)
C31 C36 C35 C34 0.0(4)
C31 C30 C29 C38 -4.1(4)
C31 C30 C29 C28 176.0(2)
C31 C30 C25 C26 -178.3(3)
C31 C32 C33 C34 -0.3(5)
C42 C41 C46 N2 174.1(2)
C42 C41 C46 C45 -3.1(4)
C42 C43 C44 C45 -0.9(4)
C38 C37 C39 C41 -97.1(2)
C38 C37 C39 C40 28.7(3)
C5 C14 C13 N1 169.7(2)
C5 C14 C13 C15 -77.2(3)
C5 C14 C13 C12 42.7(3)
C5 C6 C1 C2 0.1(4)
C5 C4 C3 C2 -0.4(4)
C15 C17 C22 N1 -3.5(3)
C15 C17 C22 C21 175.2(2)
C15 C17 C18 C19 -175.7(3)
C37 N2 C46 C41 17.7(3)
C37 N2 C46 C45 -165.3(2)
C37 C36 C31 C30 7.8(4)
C37 C36 C31 C32 -174.3(2)
C37 C36 C35 C34 174.8(3)
C37 C38 C29 C30 -20.4(3)
C37 C38 C29 C28 159.5(2)
C37 C39 C41 C42 172.0(2)
C37 C39 C41 C46 -11.5(3)
C39 C41 C46 N2 -2.8(3)
C39 C41 C46 C45 -180.0(2)
C7 C6 C1 C2 -174.5(3)
C7 C12 C13 N1 -161.2(2)
C7 C12 C13 C14 -35.4(3)
C7 C12 C13 C15 85.7(3)
C41 C42 C43 C44 1.0(4)
C41 C46 C45 C47 -176.2(2)
C41 C46 C45 C44 3.1(4)
C46 N2 C37 C36 -140.7(2)
C46 N2 C37 C38 93.5(2)
C46 N2 C37 C39 -23.7(2)
C46 C45 C47 C48 162.8(3)
C46 C45 C44 C43 -1.1(4)
C17 C15 C13 N1 -27.3(2)
C17 C15 C13 C14 -146.1(2)
C17 C15 C13 C12 92.9(2)
C17 C22 C21 C20 1.3(4)
C17 C22 C21 C23 -176.5(3)
C17 C18 C19 C20 1.4(4)
C35 C36 C31 C30 -177.5(2)
C35 C36 C31 C32 0.5(4)
C35 C36 C37 N2 29.6(3)
C35 C36 C37 C38 154.8(2)
C35 C36 C37 C39 -83.6(3)
C35 C34 C33 C32 0.8(5)
C11 C12 C13 N1 22.1(3)
C11 C12 C13 C14 148.0(2)
C11 C12 C13 C15 -91.0(3)
C6 C5 C4 C3 2.4(4)
C6 C7 C12 C11 -175.7(2)
C6 C7 C12 C13 7.6(3)
C6 C7 C8 C9 175.8(2)
C6 C1 C2 C3 1.8(4)
C12 C7 C6 C5 15.3(3)
C12 C7 C6 C1 -170.2(2)
C12 C7 C8 C9 -0.1(4)
C12 C11 C10 C9 0.1(4)
C22 N1 C13 C14 145.4(2)
C22 N1 C13 C15 27.3(2)
C22 N1 C13 C12 -89.3(2)
C22 C17 C18 C19 -0.1(4)
C22 C21 C20 C19 -0.1(4)
C22 C21 C23 C24 142.8(5)
C13 N1 C22 C17 -16.0(3)
C13 N1 C22 C21 165.4(3)
C13 C14 C5 C6 -23.2(3)
C13 C14 C5 C4 157.2(2)
C13 C15 C17 C22 19.4(2)
C13 C15 C17 C18 -164.7(3)
C4 C5 C6 C7 172.6(2)
C4 C5 C6 C1 -2.2(4)
C4 C3 C2 C1 -1.7(5)
C28 C27 C26 C25 -0.5(5)
C18 C17 C22 N1 -179.9(2)
C18 C17 C22 C21 -1.2(4)
C18 C19 C20 C21 -1.3(5)
C40 C39 C41 C42 44.7(4)
C40 C39 C41 C46 -138.7(2)
C29 C30 C31 C36 11.0(4)
C29 C30 C31 C32 -166.9(3)
C29 C30 C25 C26 -0.3(4)
C29 C38 C37 N2 162.4(2)
C29 C38 C37 C36 36.1(3)
C29 C38 C37 C39 -84.9(3)
C29 C28 C27 C26 -1.8(4)
C47 C45 C44 C43 178.1(3)
C8 C7 C6 C5 -160.5(2)
C8 C7 C6 C1 14.0(4)
C8 C7 C12 C11 0.2(4)
C8 C7 C12 C13 -176.5(2)
C8 C9 C10 C11 0.1(4)
C43 C42 C41 C39 177.1(2)
C43 C42 C41 C46 0.9(4)
C27 C28 C29 C30 3.1(4)
C27 C28 C29 C38 -176.8(2)
C16 C15 C17 C22 -102.3(2)
C16 C15 C17 C18 73.6(3)
C16 C15 C13 N1 91.4(2)
C16 C15 C13 C14 -27.4(3)
C16 C15 C13 C12 -148.4(2)
C10 C11 C12 C7 -0.3(4)
C10 C11 C12 C13 176.4(2)
C10 C9 C8 C7 -0.1(4)
C25 C30 C31 C36 -171.1(3)
C25 C30 C31 C32 11.0(4)
C25 C30 C29 C38 177.9(2)
C25 C30 C29 C28 -2.0(4)
C44 C45 C47 C48 -16.4(4)
C20 C21 C23 C24 -34.8(7)
C23 C21 C20 C19 177.7(3)
